data_7201118
loop_
_publ_author_name
'Guo, Hua-Dong'
'Qiu, Dong-Fang'
'Guo, Xian-Min'
'Zheng, Guo-Li'
'Wang, Xiao'
'Dang, Song'
'Zhang, Hong-Jie'

_publ_section_title
;
 Entangled metal--organic frameworks modulated by N-donor ligands of
 different conformations
;
_journal_issue 11
_journal_name_full CrystEngComm
_journal_page_first 2425
_journal_paper_doi 10.1039/b905190m
_journal_volume 11
_journal_year 2009
_chemical_formula_moiety 'C48 H38 N4 O8 Zn2'
_chemical_formula_sum 'C48 H38 N4 O8 Zn2'
_chemical_formula_weight 929.56
_chemical_melting_point ?
_chemical_name_systematic
;
?
;
_space_group_IT_number 60
_symmetry_cell_setting orthorhombic
_symmetry_space_group_name_Hall '-P 2n 2ab'
_symmetry_space_group_name_H-M 'P b c n'
_atom_sites_solution_hydrogens geom
_atom_sites_solution_primary direct
_atom_sites_solution_secondary difmap
_audit_creation_method SHELXL-97
_cell_angle_alpha 90
_cell_angle_beta 90
_cell_angle_gamma 90
_cell_formula_units_Z 4
_cell_length_a 20.621(5)
_cell_length_b 11.347(5)
_cell_length_c 20.071(5)
_cell_measurement_reflns_used 4664
_cell_measurement_temperature 293(2)
_cell_measurement_theta_max 26.02
_cell_measurement_theta_min 1.20
_cell_volume 4696(3)
_computing_cell_refinement 'Bruker SMART'
_computing_data_collection 'Bruker SMART'
_computing_data_reduction 'Bruker SAINT'
_computing_molecular_graphics SHELXP-97
_computing_publication_material SHELXTL
_computing_structure_refinement 'SHELXL-97 (Sheldrick, 1997)'
_computing_structure_solution 'SHELXS-97 (Sheldrick, 1990)'
_diffrn_ambient_temperature 293(2)
_diffrn_detector_area_resol_mean 9.00cm
_diffrn_measured_fraction_theta_full 0.991
_diffrn_measured_fraction_theta_max 0.991
_diffrn_measurement_device_type 'CCD area detector'
_diffrn_measurement_method 'phi and omega scans'
_diffrn_radiation_monochromator graphite
_diffrn_radiation_source 'fine-focus sealed tube'
_diffrn_radiation_type MoK\a
_diffrn_radiation_wavelength 0.71069
_diffrn_reflns_av_R_equivalents 0.1831
_diffrn_reflns_av_sigmaI/netI 0.1233
_diffrn_reflns_limit_h_max 25
_diffrn_reflns_limit_h_min -19
_diffrn_reflns_limit_k_max 14
_diffrn_reflns_limit_k_min -10
_diffrn_reflns_limit_l_max 24
_diffrn_reflns_limit_l_min -24
_diffrn_reflns_number 27080
_diffrn_reflns_theta_full 26.17
_diffrn_reflns_theta_max 26.17
_diffrn_reflns_theta_min 1.98
_diffrn_standards_decay_% 0
_diffrn_standards_interval_count 0
_diffrn_standards_interval_time .
_diffrn_standards_number 0
_exptl_absorpt_coefficient_mu 1.076
_exptl_absorpt_correction_T_max 0.806
_exptl_absorpt_correction_T_min 0.748
_exptl_absorpt_correction_type empirical
_exptl_absorpt_process_details SADABS
_exptl_crystal_colour colourless
_exptl_crystal_density_diffrn 1.315
_exptl_crystal_density_meas ?
_exptl_crystal_density_method 'not measured'
_exptl_crystal_description block
_exptl_crystal_F_000 1912
_exptl_crystal_size_max 0.27
_exptl_crystal_size_mid 0.23
_exptl_crystal_size_min 0.20
_refine_diff_density_max 0.704
_refine_diff_density_min -0.971
_refine_diff_density_rms 0.089
_refine_ls_extinction_method none
_refine_ls_goodness_of_fit_ref 0.957
_refine_ls_hydrogen_treatment constr
_refine_ls_matrix_type full
_refine_ls_number_parameters 280
_refine_ls_number_reflns 4664
_refine_ls_number_restraints 0
_refine_ls_restrained_S_all 0.957
_refine_ls_R_factor_all 0.1689
_refine_ls_R_factor_gt 0.0617
_refine_ls_shift/su_max 0.000
_refine_ls_shift/su_mean 0.000
_refine_ls_structure_factor_coef Fsqd
_refine_ls_weighting_details 'calc w=1/[\s^2^(Fo^2^)+(0.0748P)^2^+0.0000P] where P=(Fo^2^+2Fc^2^)/3'
_refine_ls_weighting_scheme calc
_refine_ls_wR_factor_gt 0.1269
_refine_ls_wR_factor_ref 0.1818
_reflns_number_gt 2039
_reflns_number_total 4664
_reflns_threshold_expression >2sigma(I)
_cod_data_source_file b905190m.txt
_cod_data_source_block compound4
_cod_depositor_comments
;
The following automatic conversions were performed:

'_chemical_melting_point' value 'not measured' was changed to '?' -
the value is undefined or not given.

Automatic conversion script
Id: cif_fix_values 1646 2011-03-28 12:23:43Z adriana 

The following automatic conversions were performed:

'_exptl_crystal_density_meas' value 'none' was changed to '?' - the
value is perceived as not measured.

Automatic conversion script
Id: cif_fix_values 3008 2015-01-20 13:52:24Z robertas 
;
_cod_original_sg_symbol_Hall 'p -2n2ab'
_cod_original_sg_symbol_H-M pbcn
_cod_database_code 7201118

loop_
_symmetry_equiv_pos_as_xyz
'x, y, z'
'-x+1/2, -y+1/2, z+1/2'
'x+1/2, -y+1/2, -z'
'-x, y, -z+1/2'
'-x, -y, -z'
'x-1/2, y-1/2, -z-1/2'
'-x-1/2, y-1/2, z'
'x, -y, z-1/2'

loop_
_atom_site_label
_atom_site_type_symbol
_atom_site_fract_x
_atom_site_fract_y
_atom_site_fract_z
_atom_site_U_iso_or_equiv
_atom_site_adp_type
_atom_site_occupancy
_atom_site_symmetry_multiplicity
_atom_site_calc_flag
_atom_site_refinement_flags
_atom_site_disorder_assembly
_atom_site_disorder_group
C1 C 0.6420(3) -0.0912(5) 0.1560(3) 0.0510(17) Uani 1 1 d . . .
H1 H 0.6532 -0.1316 0.1174 0.061 Uiso 1 1 calc R . .
C2 C 0.5927(3) -0.0070(5) 0.1550(3) 0.0451(16) Uani 1 1 d . . .
C3 C 0.5760(3) 0.0519(5) 0.2126(3) 0.0472(16) Uani 1 1 d . . .
H3 H 0.5430 0.1076 0.2112 0.057 Uiso 1 1 calc R . .
C4 C 0.6069(3) 0.0304(5) 0.2719(3) 0.0477(17) Uani 1 1 d . . .
H4 H 0.5950 0.0704 0.3105 0.057 Uiso 1 1 calc R . .
C5 C 0.7022(3) -0.0523(5) 0.3928(3) 0.0490(17) Uani 1 1 d . . .
H5 H 0.6733 0.0039 0.4089 0.059 Uiso 1 1 calc R . .
C6 C 0.7492(3) -0.0991(5) 0.4339(3) 0.0509(16) Uani 1 1 d . . .
H6 H 0.7522 -0.0741 0.4779 0.061 Uiso 1 1 calc R . .
C7 C 0.7924(3) -0.1844(5) 0.4095(3) 0.0454(16) Uani 1 1 d . . .
C8 C 0.7878(3) -0.2215(5) 0.3437(3) 0.0531(17) Uani 1 1 d . . .
H8 H 0.8164 -0.2779 0.3273 0.064 Uiso 1 1 calc R . .
C9 C 0.7280(3) -0.2008(6) 0.2296(3) 0.0575(19) Uani 1 1 d . . .
C10 C 0.6738(3) -0.1137(5) 0.2150(3) 0.0492(17) Uani 1 1 d . . .
C11 C 0.6559(3) -0.0522(5) 0.2730(3) 0.0441(16) Uani 1 1 d . . .
C12 C 0.6985(3) -0.0898(5) 0.3274(3) 0.0456(16) Uani 1 1 d . . .
C13 C 0.7409(3) -0.1743(5) 0.3029(3) 0.0507(17) Uani 1 1 d . . .
C14 C 0.7044(4) -0.3285(6) 0.2201(4) 0.095(3) Uani 1 1 d . . .
H14A H 0.7394 -0.3820 0.2292 0.142 Uiso 1 1 calc R . .
H14B H 0.6899 -0.3392 0.1750 0.142 Uiso 1 1 calc R . .
H14C H 0.6692 -0.3439 0.2501 0.142 Uiso 1 1 calc R . .
C15 C 0.7872(4) -0.1783(7) 0.1855(3) 0.088(3) Uani 1 1 d . . .
H15A H 0.8203 -0.2352 0.1955 0.132 Uiso 1 1 calc R . .
H15B H 0.8036 -0.1005 0.1939 0.132 Uiso 1 1 calc R . .
H15C H 0.7750 -0.1849 0.1395 0.132 Uiso 1 1 calc R . .
C16 C 0.5575(3) 0.0183(6) 0.0922(3) 0.0531(18) Uani 1 1 d . . .
C17 C 0.8467(3) -0.2276(6) 0.4532(4) 0.0539(18) Uani 1 1 d . . .
C18 C 0.4965(4) 0.3559(7) -0.0549(3) 0.071(2) Uani 1 1 d . . .
H18 H 0.4542 0.3842 -0.0560 0.085 Uiso 1 1 calc R . .
C19 C 0.5798(4) 0.2475(10) -0.0366(5) 0.107(3) Uani 1 1 d . . .
H19 H 0.6062 0.1855 -0.0231 0.128 Uiso 1 1 calc R . .
C20 C 0.5991(6) 0.3455(13) -0.0678(6) 0.143(5) Uani 1 1 d . . .
H20 H 0.6418 0.3637 -0.0788 0.172 Uiso 1 1 calc R . .
C22 C 0.5466(6) 0.5267(9) -0.1142(4) 0.149(5) Uani 1 1 d . . .
H22A H 0.5901 0.5593 -0.1146 0.178 Uiso 1 1 calc R . .
H22B H 0.5192 0.5799 -0.0889 0.178 Uiso 1 1 calc R . .
C23 C 0.5219(5) 0.5205(8) -0.1844(4) 0.090(3) Uani 1 1 d . . .
C24 C 0.5125(6) 0.4152(9) -0.2170(4) 0.127(4) Uani 1 1 d . . .
H24 H 0.5223 0.3445 -0.1959 0.153 Uiso 1 1 calc R . .
C25 C 0.5140(7) 0.6183(9) -0.2180(4) 0.167(6) Uani 1 1 d . . .
H25 H 0.5272 0.6893 -0.1993 0.200 Uiso 1 1 calc R . .
N1 N 0.5138(3) 0.2552(5) -0.0281(3) 0.0649(16) Uani 1 1 d . . .
N2 N 0.5481(5) 0.4128(7) -0.0807(3) 0.097(3) Uani 1 1 d . . .
O1 O 0.5773(2) -0.0245(4) 0.0377(2) 0.0600(13) Uani 1 1 d . . .
O2 O 0.5086(2) 0.0848(4) 0.0946(2) 0.0663(14) Uani 1 1 d . . .
O3 O 0.8869(2) -0.2980(4) 0.4250(2) 0.0525(12) Uani 1 1 d . . .
O4 O 0.8514(2) -0.1973(5) 0.5118(2) 0.0834(17) Uani 1 1 d . . .
Zn1 Zn 0.45656(3) 0.14527(6) 0.02111(3) 0.0443(3) Uani 1 1 d . . .

loop_
_atom_site_aniso_label
_atom_site_aniso_U_11
_atom_site_aniso_U_22
_atom_site_aniso_U_33
_atom_site_aniso_U_23
_atom_site_aniso_U_13
_atom_site_aniso_U_12
C1 0.054(4) 0.052(4) 0.047(4) -0.012(3) -0.009(3) 0.019(3)
C2 0.048(4) 0.046(4) 0.041(4) -0.005(3) -0.011(3) 0.009(3)
C3 0.037(4) 0.048(4) 0.056(4) -0.006(3) -0.003(3) 0.018(3)
C4 0.051(4) 0.050(4) 0.042(4) -0.001(3) -0.006(3) 0.010(3)
C5 0.054(4) 0.050(4) 0.044(4) -0.003(3) -0.009(3) 0.013(3)
C6 0.056(4) 0.050(4) 0.047(4) -0.004(3) -0.006(4) 0.006(3)
C7 0.037(4) 0.049(4) 0.051(4) 0.007(3) -0.006(3) 0.007(3)
C8 0.061(5) 0.044(4) 0.054(4) -0.005(3) -0.010(4) 0.015(3)
C9 0.064(5) 0.052(4) 0.056(4) -0.012(3) -0.013(4) 0.026(4)
C10 0.044(4) 0.049(4) 0.055(4) -0.006(3) -0.009(3) 0.017(3)
C11 0.049(4) 0.036(3) 0.047(4) 0.001(3) -0.003(3) 0.009(3)
C12 0.045(4) 0.043(4) 0.048(4) 0.001(3) -0.011(3) 0.002(3)
C13 0.056(5) 0.041(4) 0.055(4) 0.001(3) -0.015(4) 0.013(3)
C14 0.125(7) 0.057(5) 0.102(6) -0.024(5) -0.054(6) 0.035(5)
C15 0.082(6) 0.128(8) 0.053(4) -0.007(5) 0.006(4) 0.057(5)
C16 0.065(6) 0.053(4) 0.042(4) 0.000(3) -0.007(4) 0.007(4)
C17 0.049(5) 0.050(4) 0.062(4) 0.006(4) -0.012(4) 0.004(4)
C18 0.104(7) 0.061(5) 0.049(4) -0.005(4) -0.001(5) -0.006(5)
C19 0.049(6) 0.144(9) 0.127(8) 0.031(7) 0.029(5) -0.004(6)
C20 0.106(10) 0.200(14) 0.123(9) 0.071(9) -0.011(8) -0.072(10)
C22 0.273(14) 0.103(8) 0.070(6) 0.026(6) -0.043(7) -0.099(9)
C23 0.146(8) 0.070(6) 0.055(5) 0.007(5) 0.002(5) -0.047(6)
C24 0.223(12) 0.093(7) 0.067(6) 0.018(5) -0.006(7) -0.001(8)
C25 0.341(18) 0.066(6) 0.094(8) 0.012(5) -0.042(10) -0.040(9)
N1 0.062(4) 0.069(4) 0.064(4) 0.007(3) 0.015(3) 0.004(3)
N2 0.153(8) 0.092(6) 0.046(4) 0.018(4) -0.017(5) -0.053(6)
O1 0.065(3) 0.072(3) 0.043(3) -0.010(2) -0.002(2) 0.008(2)
O2 0.061(3) 0.093(4) 0.045(3) -0.006(2) -0.014(2) 0.038(3)
O3 0.045(3) 0.051(3) 0.062(3) 0.000(2) -0.015(2) 0.018(2)
O4 0.086(4) 0.108(4) 0.057(3) -0.012(3) -0.029(3) 0.043(3)
Zn1 0.0449(5) 0.0490(4) 0.0391(4) -0.0007(4) 0.0024(4) 0.0143(4)

loop_
_atom_type_symbol
_atom_type_description
_atom_type_scat_dispersion_real
_atom_type_scat_dispersion_imag
_atom_type_scat_source
C C 0.0033 0.0016 'International Tables Vol C Tables 4.2.6.8 and 6.1.1.4'
H H 0.0000 0.0000 'International Tables Vol C Tables 4.2.6.8 and 6.1.1.4'
N N 0.0061 0.0033 'International Tables Vol C Tables 4.2.6.8 and 6.1.1.4'
O O 0.0106 0.0060 'International Tables Vol C Tables 4.2.6.8 and 6.1.1.4'
Zn Zn 0.2839 1.4301 'International Tables Vol C Tables 4.2.6.8 and 6.1.1.4'

loop_
_geom_angle_atom_site_label_1
_geom_angle_atom_site_label_2
_geom_angle_atom_site_label_3
_geom_angle
_geom_angle_site_symmetry_1
_geom_angle_site_symmetry_3
_geom_angle_publ_flag
C10 C1 C2 119.1(6) . . ?
C10 C1 H1 120.4 . . ?
C2 C1 H1 120.4 . . ?
C3 C2 C1 120.1(5) . . ?
C3 C2 C16 119.8(6) . . ?
C1 C2 C16 120.1(6) . . ?
C4 C3 C2 121.7(6) . . ?
C4 C3 H3 119.1 . . ?
C2 C3 H3 119.1 . . ?
C3 C4 C11 118.4(6) . . ?
C3 C4 H4 120.8 . . ?
C11 C4 H4 120.8 . . ?
C6 C5 C12 119.1(6) . . ?
C6 C5 H5 120.4 . . ?
C12 C5 H5 120.4 . . ?
C5 C6 C7 120.3(6) . . ?
C5 C6 H6 119.9 . . ?
C7 C6 H6 119.9 . . ?
C8 C7 C6 119.8(6) . . ?
C8 C7 C17 120.3(6) . . ?
C6 C7 C17 119.7(6) . . ?
C13 C8 C7 119.7(6) . . ?
C13 C8 H8 120.2 . . ?
C7 C8 H8 120.2 . . ?
C10 C9 C15 111.6(6) . . ?
C10 C9 C13 100.6(5) . . ?
C15 C9 C13 112.6(6) . . ?
C10 C9 C14 110.8(6) . . ?
C15 C9 C14 109.8(6) . . ?
C13 C9 C14 111.1(6) . . ?
C1 C10 C11 119.6(5) . . ?
C1 C10 C9 129.5(6) . . ?
C11 C10 C9 110.9(5) . . ?
C4 C11 C10 121.1(5) . . ?
C4 C11 C12 130.5(6) . . ?
C10 C11 C12 108.4(5) . . ?
C5 C12 C13 121.0(6) . . ?
C5 C12 C11 130.6(6) . . ?
C13 C12 C11 108.4(5) . . ?
C8 C13 C12 120.1(6) . . ?
C8 C13 C9 128.3(6) . . ?
C12 C13 C9 111.6(5) . . ?
C9 C14 H14A 109.5 . . ?
C9 C14 H14B 109.5 . . ?
H14A C14 H14B 109.5 . . ?
C9 C14 H14C 109.5 . . ?
H14A C14 H14C 109.5 . . ?
H14B C14 H14C 109.5 . . ?
C9 C15 H15A 109.5 . . ?
C9 C15 H15B 109.5 . . ?
H15A C15 H15B 109.5 . . ?
C9 C15 H15C 109.5 . . ?
H15A C15 H15C 109.5 . . ?
H15B C15 H15C 109.5 . . ?
O2 C16 O1 121.4(6) . . ?
O2 C16 C2 118.4(6) . . ?
O1 C16 C2 120.2(6) . . ?
O4 C17 O3 123.0(6) . . ?
O4 C17 C7 121.7(7) . . ?
O3 C17 C7 115.3(6) . . ?
N1 C18 N2 111.2(8) . . ?
N1 C18 H18 124.4 . . ?
N2 C18 H18 124.4 . . ?
C20 C19 N1 107.4(10) . . ?
C20 C19 H19 126.3 . . ?
N1 C19 H19 126.3 . . ?
N2 C20 C19 109.6(10) . . ?
N2 C20 H20 125.2 . . ?
C19 C20 H20 125.2 . . ?
N2 C22 C23 113.5(7) . . ?
N2 C22 H22A 108.9 . . ?
C23 C22 H22A 108.9 . . ?
N2 C22 H22B 108.9 . . ?
C23 C22 H22B 108.9 . . ?
H22A C22 H22B 107.7 . . ?
C25 C23 C24 118.3(8) . . ?
C25 C23 C22 119.1(8) . . ?
C24 C23 C22 122.4(8) . . ?
C23 C24 C24 119.6(5) . 4_654 ?
C23 C24 H24 120.2 . . ?
C24 C24 H24 120.2 4_654 . ?
C23 C25 C25 121.4(6) . 4_654 ?
C23 C25 H25 119.3 . . ?
C25 C25 H25 119.3 4_654 . ?
C18 N1 C19 105.9(7) . . ?
C18 N1 Zn1 126.3(6) . . ?
C19 N1 Zn1 127.7(6) . . ?
C20 N2 C18 105.9(8) . . ?
C20 N2 C22 128.2(11) . . ?
C18 N2 C22 125.9(11) . . ?
C16 O1 Zn1 133.0(5) . 5_655 ?
C16 O2 Zn1 128.5(4) . . ?
C17 O3 Zn1 116.5(4) . 6_656 ?
O3 Zn1 O1 108.16(19) 6_566 5_655 ?
O3 Zn1 O2 95.98(19) 6_566 . ?
O1 Zn1 O2 114.2(2) 5_655 . ?
O3 Zn1 N1 121.2(2) 6_566 . ?
O1 Zn1 N1 110.9(2) 5_655 . ?
O2 Zn1 N1 105.8(2) . . ?

loop_
_geom_bond_atom_site_label_1
_geom_bond_atom_site_label_2
_geom_bond_distance
_geom_bond_site_symmetry_2
_geom_bond_publ_flag
C1 C10 1.378(8) . ?
C1 C2 1.394(7) . ?
C1 H1 0.9300 . ?
C2 C3 1.379(7) . ?
C2 C16 1.483(8) . ?
C3 C4 1.371(8) . ?
C3 H3 0.9300 . ?
C4 C11 1.379(8) . ?
C4 H4 0.9300 . ?
C5 C6 1.379(8) . ?
C5 C12 1.381(7) . ?
C5 H5 0.9300 . ?
C6 C7 1.402(8) . ?
C6 H6 0.9300 . ?
C7 C8 1.390(8) . ?
C7 C17 1.504(8) . ?
C8 C13 1.376(8) . ?
C8 H8 0.9300 . ?
C9 C10 1.521(8) . ?
C9 C15 1.529(9) . ?
C9 C13 1.526(8) . ?
C9 C14 1.540(9) . ?
C10 C11 1.407(8) . ?
C11 C12 1.465(7) . ?
C12 C13 1.388(8) . ?
C14 H14A 0.9600 . ?
C14 H14B 0.9600 . ?
C14 H14C 0.9600 . ?
C15 H15A 0.9600 . ?
C15 H15B 0.9600 . ?
C15 H15C 0.9600 . ?
C16 O2 1.261(7) . ?
C16 O1 1.265(7) . ?
C17 O4 1.229(7) . ?
C17 O3 1.283(7) . ?
C18 N1 1.312(9) . ?
C18 N2 1.348(10) . ?
C18 H18 0.9300 . ?
C19 C20 1.337(13) . ?
C19 N1 1.375(9) . ?
C19 H19 0.9300 . ?
C20 N2 1.326(13) . ?
C20 H20 0.9300 . ?
C22 N2 1.456(11) . ?
C22 C23 1.501(10) . ?
C22 H22A 0.9700 . ?
C22 H22B 0.9700 . ?
C23 C25 1.309(11) . ?
C23 C24 1.375(11) . ?
C24 C24 1.422(16) 4_654 ?
C24 H24 0.9300 . ?
C25 C25 1.407(18) 4_654 ?
C25 H25 0.9300 . ?
N1 Zn1 1.981(6) . ?
O1 Zn1 1.938(4) 5_655 ?
O2 Zn1 1.948(4) . ?
O3 Zn1 1.910(4) 6_656 ?
Zn1 O3 1.910(4) 6_566 ?
Zn1 O1 1.938(4) 5_655 ?

loop_
_geom_torsion_atom_site_label_1
_geom_torsion_atom_site_label_2
_geom_torsion_atom_site_label_3
_geom_torsion_atom_site_label_4
_geom_torsion
_geom_torsion_site_symmetry_1
_geom_torsion_site_symmetry_2
_geom_torsion_site_symmetry_3
_geom_torsion_site_symmetry_4
_geom_torsion_publ_flag
C10 C1 C2 C3 -0.5(9) . . . . ?
C10 C1 C2 C16 -179.7(6) . . . . ?
C1 C2 C3 C4 0.2(10) . . . . ?
C16 C2 C3 C4 179.4(6) . . . . ?
C2 C3 C4 C11 0.3(10) . . . . ?
C12 C5 C6 C7 -0.4(9) . . . . ?
C5 C6 C7 C8 0.2(10) . . . . ?
C5 C6 C7 C17 175.1(6) . . . . ?
C6 C7 C8 C13 -0.1(10) . . . . ?
C17 C7 C8 C13 -175.0(6) . . . . ?
C2 C1 C10 C11 0.3(10) . . . . ?
C2 C1 C10 C9 179.3(6) . . . . ?
C15 C9 C10 C1 57.9(9) . . . . ?
C13 C9 C10 C1 177.7(7) . . . . ?
C14 C9 C10 C1 -64.7(9) . . . . ?
C15 C9 C10 C11 -123.0(6) . . . . ?
C13 C9 C10 C11 -3.3(7) . . . . ?
C14 C9 C10 C11 114.3(7) . . . . ?
C3 C4 C11 C10 -0.5(9) . . . . ?
C3 C4 C11 C12 177.4(6) . . . . ?
C1 C10 C11 C4 0.2(10) . . . . ?
C9 C10 C11 C4 -179.0(6) . . . . ?
C1 C10 C11 C12 -178.1(6) . . . . ?
C9 C10 C11 C12 2.7(7) . . . . ?
C6 C5 C12 C13 0.5(10) . . . . ?
C6 C5 C12 C11 -177.2(6) . . . . ?
C4 C11 C12 C5 -1.0(12) . . . . ?
C10 C11 C12 C5 177.1(7) . . . . ?
C4 C11 C12 C13 -178.9(7) . . . . ?
C10 C11 C12 C13 -0.8(7) . . . . ?
C7 C8 C13 C12 0.2(10) . . . . ?
C7 C8 C13 C9 179.1(6) . . . . ?
C5 C12 C13 C8 -0.4(10) . . . . ?
C11 C12 C13 C8 177.7(6) . . . . ?
C5 C12 C13 C9 -179.5(6) . . . . ?
C11 C12 C13 C9 -1.4(8) . . . . ?
C10 C9 C13 C8 -176.2(6) . . . . ?
C15 C9 C13 C8 -57.3(9) . . . . ?
C14 C9 C13 C8 66.4(9) . . . . ?
C10 C9 C13 C12 2.8(7) . . . . ?
C15 C9 C13 C12 121.7(6) . . . . ?
C14 C9 C13 C12 -114.6(6) . . . . ?
C3 C2 C16 O2 -7.1(10) . . . . ?
C1 C2 C16 O2 172.1(6) . . . . ?
C3 C2 C16 O1 171.6(6) . . . . ?
C1 C2 C16 O1 -9.2(10) . . . . ?
C8 C7 C17 O4 -179.1(7) . . . . ?
C6 C7 C17 O4 6.0(10) . . . . ?
C8 C7 C17 O3 0.5(9) . . . . ?
C6 C7 C17 O3 -174.4(6) . . . . ?
N1 C19 C20 N2 -1.5(13) . . . . ?
N2 C22 C23 C25 175.2(12) . . . . ?
N2 C22 C23 C24 -10.5(16) . . . . ?
C25 C23 C24 C24 -7(2) . . . 4_654 ?
C22 C23 C24 C24 178.6(12) . . . 4_654 ?
C24 C23 C25 C25 11(3) . . . 4_654 ?
C22 C23 C25 C25 -174.7(16) . . . 4_654 ?
N2 C18 N1 C19 0.5(8) . . . . ?
N2 C18 N1 Zn1 175.8(5) . . . . ?
C20 C19 N1 C18 0.6(10) . . . . ?
C20 C19 N1 Zn1 -174.6(7) . . . . ?
C19 C20 N2 C18 1.8(13) . . . . ?
C19 C20 N2 C22 -179.7(8) . . . . ?
N1 C18 N2 C20 -1.4(10) . . . . ?
N1 C18 N2 C22 -179.9(7) . . . . ?
C23 C22 N2 C20 104.5(13) . . . . ?
C23 C22 N2 C18 -77.4(12) . . . . ?
O2 C16 O1 Zn1 -71.6(9) . . . 5_655 ?
C2 C16 O1 Zn1 109.8(6) . . . 5_655 ?
O1 C16 O2 Zn1 -4.2(10) . . . . ?
C2 C16 O2 Zn1 174.5(4) . . . . ?
O4 C17 O3 Zn1 -0.5(9) . . . 6_656 ?
C7 C17 O3 Zn1 180.0(4) . . . 6_656 ?
C16 O2 Zn1 O3 167.7(6) . . . 6_566 ?
C16 O2 Zn1 O1 54.7(6) . . . 5_655 ?
C16 O2 Zn1 N1 -67.5(6) . . . . ?
C18 N1 Zn1 O3 -34.1(7) . . . 6_566 ?
C19 N1 Zn1 O3 140.2(6) . . . 6_566 ?
C18 N1 Zn1 O1 94.3(6) . . . 5_655 ?
C19 N1 Zn1 O1 -91.4(7) . . . 5_655 ?
C18 N1 Zn1 O2 -141.4(6) . . . . ?
C19 N1 Zn1 O2 32.9(7) . . . . ?
